data_2226559
loop_
_publ_author_name
'Lin, Jin Rui'

_publ_section_title
;
 4-(Cyanomethyl)anilinium 4-methylbenzenesulfonate monohydrate
;
_journal_coeditor_code JJ2033
_journal_issue 7
_journal_name_full 'Acta Crystallographica Section E'
_journal_page_first o1557
_journal_paper_doi 10.1107/S1600536810020180
_journal_volume 66
_journal_year 2010
_chemical_formula_iupac 'C8 H9 N2 +, C7 H7 O3 S -, H2 O'
_chemical_formula_moiety 'C8 H9 N2 +, C7 H7 O3 S -, H2 O'
_chemical_formula_sum 'C15 H18 N2 O4 S'
_chemical_formula_weight 322.38
_chemical_name_systematic
;
4-(Cyanomethyl)anilinium 4-methylbenzenesulfonate monohydrate
;
_space_group_IT_number 82
_symmetry_cell_setting tetragonal
_symmetry_space_group_name_Hall 'I -4'
_symmetry_space_group_name_H-M 'I -4'
_atom_sites_solution_hydrogens geom
_atom_sites_solution_primary direct
_atom_sites_solution_secondary difmap
_cell_angle_alpha 90.00
_cell_angle_beta 90.00
_cell_angle_gamma 90.00
_cell_formula_units_Z 8
_cell_length_a 22.931(2)
_cell_length_b 22.9310(10)
_cell_length_c 5.946(2)
_cell_measurement_reflns_used 5655
_cell_measurement_temperature 293(2)
_cell_measurement_theta_max 27.5165
_cell_measurement_theta_min 3.5351
_cell_volume 3126.6(11)
_computing_cell_refinement 'CrystalClear (Rigaku, 2005)'
_computing_data_collection 'CrystalClear (Rigaku, 2005)'
_computing_data_reduction 'CrystalClear (Rigaku, 2005)'
_computing_molecular_graphics 'SHELXTL (Sheldrick, 2008)'
_computing_publication_material 'PRPKAPPA (Ferguson, 1999)'
_computing_structure_refinement 'SHELXL97 (Sheldrick, 2008)'
_computing_structure_solution 'SHELXL97 (Sheldrick, 2008)'
_diffrn_ambient_temperature 293(2)
_diffrn_detector_area_resol_mean 13.6612
_diffrn_measured_fraction_theta_full 0.997
_diffrn_measured_fraction_theta_max 0.997
_diffrn_measurement_device_type 'Rigaku SCXmini diffractometer'
_diffrn_measurement_method CCD_Profile_fitting
_diffrn_radiation_monochromator graphite
_diffrn_radiation_source 'fine-focus sealed tube'
_diffrn_radiation_type MoK\a
_diffrn_radiation_wavelength 0.71073
_diffrn_reflns_av_R_equivalents 0.0677
_diffrn_reflns_av_sigmaI/netI 0.0484
_diffrn_reflns_limit_h_max 28
_diffrn_reflns_limit_h_min -28
_diffrn_reflns_limit_k_max 28
_diffrn_reflns_limit_k_min -28
_diffrn_reflns_limit_l_max 7
_diffrn_reflns_limit_l_min -7
_diffrn_reflns_number 15184
_diffrn_reflns_theta_full 26.00
_diffrn_reflns_theta_max 26.00
_diffrn_reflns_theta_min 3.54
_diffrn_standards_number 0
_exptl_absorpt_coefficient_mu 0.226
_exptl_absorpt_correction_T_max 0.945
_exptl_absorpt_correction_T_min 0.903
_exptl_absorpt_correction_type multi-scan
_exptl_absorpt_process_details '(CrystalClear; Rigaku, 2005)'
_exptl_crystal_colour Orange
_exptl_crystal_density_diffrn 1.370
_exptl_crystal_density_method 'not measured'
_exptl_crystal_description Prism
_exptl_crystal_F_000 1360
_exptl_crystal_size_max 0.45
_exptl_crystal_size_mid 0.40
_exptl_crystal_size_min 0.25
_refine_diff_density_max 0.538
_refine_diff_density_min -0.242
_refine_ls_abs_structure_details 'Flack (1983), 1383 Friedel pairs'
_refine_ls_abs_structure_Flack 0.05(16)
_refine_ls_extinction_method none
_refine_ls_goodness_of_fit_ref 1.050
_refine_ls_hydrogen_treatment constr
_refine_ls_matrix_type full
_refine_ls_number_parameters 200
_refine_ls_number_reflns 3089
_refine_ls_number_restraints 5
_refine_ls_restrained_S_all 1.057
_refine_ls_R_factor_all 0.0822
_refine_ls_R_factor_gt 0.0719
_refine_ls_shift/su_max 0.001
_refine_ls_shift/su_mean 0.000
_refine_ls_structure_factor_coef Fsqd
_refine_ls_weighting_details 'calc w=1/[\s^2^(Fo^2^)+(0.1200P)^2^+1.4624P] where P=(Fo^2^+2Fc^2^)/3'
_refine_ls_weighting_scheme calc
_refine_ls_wR_factor_gt 0.1884
_refine_ls_wR_factor_ref 0.1963
_reflns_number_gt 2723
_reflns_number_total 3089
_reflns_threshold_expression I>2sigma(I)
_cod_data_source_file jj2033.cif
_cod_data_source_block I
_cod_database_code 2226559
_cod_database_fobs_code 2226559

loop_
_symmetry_equiv_pos_as_xyz
'x, y, z'
'y, -x, -z'
'-x, -y, z'
'-y, x, -z'
'x+1/2, y+1/2, z+1/2'
'y+1/2, -x+1/2, -z+1/2'
'-x+1/2, -y+1/2, z+1/2'
'-y+1/2, x+1/2, -z+1/2'

loop_
_atom_site_type_symbol
_atom_site_label
_atom_site_fract_x
_atom_site_fract_y
_atom_site_fract_z
_atom_site_U_iso_or_equiv
_atom_site_adp_type
_atom_site_calc_flag
_atom_site_refinement_flags
_atom_site_occupancy
_atom_site_disorder_assembly
_atom_site_disorder_group
C C9 0.80554(19) 0.68688(19) 0.6159(9) 0.0451(10) Uani d . 1 . .
C C10 0.7993(2) 0.6601(2) 0.4099(9) 0.0509(12) Uani d . 1 . .
H H10A 0.8321 0.6557 0.3195 0.061 Uiso calc R 1 . .
C C11 0.74716(19) 0.6397(2) 0.3328(8) 0.0444(11) Uani d . 1 . .
H H11A 0.7449 0.6211 0.1942 0.053 Uiso calc R 1 . .
C C12 0.69775(19) 0.64693(18) 0.4622(7) 0.0368(9) Uani d . 1 . .
C C13 0.7012(2) 0.6746(2) 0.6699(8) 0.0451(11) Uani d . 1 . .
H H13A 0.6680 0.6802 0.7575 0.054 Uiso calc R 1 . .
C C14 0.7554(2) 0.6937(2) 0.7428(9) 0.0486(11) Uani d . 1 . .
H H14A 0.7581 0.7118 0.8823 0.058 Uiso calc R 1 . .
C C15 0.8629(3) 0.7090(3) 0.7022(12) 0.0718(17) Uani d . 1 . .
H H15A 0.8929 0.7011 0.5937 0.086 Uiso calc R 1 . .
H H15B 0.8722 0.6898 0.8412 0.086 Uiso calc R 1 . .
H H15C 0.8604 0.7503 0.7269 0.086 Uiso calc R 1 . .
O O1 0.58469(14) 0.65351(15) 0.4733(6) 0.0567(10) Uani d . 1 . .
O O2 0.62991(15) 0.62234(19) 0.1289(6) 0.0679(10) Uani d . 1 . .
O O3 0.62786(15) 0.55881(15) 0.4448(7) 0.0608(10) Uani d . 1 . .
O O4 0.5601(2) 0.5210(3) 0.7965(10) 0.112(2) Uani d D 1 . .
H H4D 0.5808 0.5324 0.6864 0.168 Uiso d RD 1 . .
H H4B 0.5707 0.5387 0.9153 0.168 Uiso d RD 1 . .
S S1 0.62993(5) 0.61860(5) 0.37106(18) 0.0416(3) Uani d . 1 . .
C C1 0.7116(2) 0.49056(19) 1.0648(8) 0.0409(10) Uani d . 1 . .
C C2 0.7262(2) 0.51689(19) 0.8664(9) 0.0468(10) Uani d . 1 . .
H H2B 0.6985 0.5227 0.7546 0.056 Uiso calc R 1 . .
C C3 0.7830(2) 0.5346(2) 0.8365(9) 0.0512(12) Uani d . 1 . .
H H3B 0.7934 0.5536 0.7042 0.061 Uiso calc R 1 . .
C C4 0.8251(2) 0.5248(2) 0.9986(9) 0.0451(11) Uani d . 1 . .
C C5 0.8087(2) 0.4970(2) 1.1943(9) 0.0499(12) Uani d . 1 . .
H H5A 0.8365 0.4896 1.3044 0.060 Uiso calc R 1 . .
C C6 0.7516(2) 0.4798(2) 1.2302(8) 0.0495(11) Uani d . 1 . .
H H6A 0.7407 0.4614 1.3631 0.059 Uiso calc R 1 . .
C C7 0.8871(2) 0.5456(3) 0.9678(10) 0.0616(15) Uani d . 1 . .
H H7A 0.8908 0.5843 1.0322 0.074 Uiso calc R 1 . .
H H7B 0.9130 0.5199 1.0501 0.074 Uiso calc R 1 . .
C C8 0.9054(3) 0.5476(3) 0.7358(13) 0.0763(18) Uani d . 1 . .
N N1 0.65068(16) 0.47274(18) 1.1017(8) 0.0531(10) Uani d . 1 . .
H H1A 0.6316 0.5013 1.1716 0.080 Uiso calc RD 1 . .
H H1B 0.6499 0.4407 1.1861 0.080 Uiso calc R 1 . .
H H1C 0.6338 0.4655 0.9699 0.080 Uiso calc RD 1 . .
N N2 0.9217(3) 0.5462(3) 0.5409(11) 0.0937(19) Uani d . 1 . .

loop_
_atom_site_aniso_label
_atom_site_aniso_U_11
_atom_site_aniso_U_22
_atom_site_aniso_U_33
_atom_site_aniso_U_12
_atom_site_aniso_U_13
_atom_site_aniso_U_23
C9 0.045(2) 0.037(2) 0.053(3) -0.0032(18) 0.004(2) 0.001(2)
C10 0.043(2) 0.056(3) 0.054(3) 0.001(2) 0.015(2) -0.003(2)
C11 0.048(3) 0.045(2) 0.041(2) 0.001(2) 0.009(2) -0.006(2)
C12 0.043(2) 0.031(2) 0.036(2) 0.0017(18) 0.0014(18) 0.0012(17)
C13 0.050(3) 0.046(2) 0.039(3) 0.004(2) 0.005(2) -0.007(2)
C14 0.056(3) 0.043(2) 0.048(3) 0.000(2) 0.005(2) -0.003(2)
C15 0.056(3) 0.069(4) 0.091(5) -0.015(3) -0.005(3) -0.005(3)
O1 0.0433(18) 0.059(2) 0.068(2) 0.0101(16) 0.0096(17) -0.0105(18)
O2 0.051(2) 0.111(3) 0.0417(18) 0.009(2) 0.0004(18) -0.007(2)
O3 0.059(2) 0.0404(18) 0.083(3) -0.0032(16) -0.0072(19) 0.0012(17)
O4 0.107(4) 0.118(4) 0.110(5) 0.026(3) 0.014(3) 0.029(4)
S1 0.0416(6) 0.0415(6) 0.0416(5) 0.0043(5) 0.0002(5) -0.0030(5)
C1 0.041(2) 0.037(2) 0.044(3) 0.0030(18) 0.0073(19) -0.0069(19)
C2 0.052(3) 0.042(2) 0.047(3) 0.001(2) -0.005(2) 0.000(2)
C3 0.063(3) 0.045(3) 0.046(3) -0.003(2) 0.008(2) 0.001(2)
C4 0.040(2) 0.045(3) 0.050(3) -0.0037(19) 0.001(2) -0.012(2)
C5 0.049(3) 0.053(3) 0.048(3) 0.003(2) -0.005(2) -0.008(2)
C6 0.060(3) 0.052(3) 0.036(2) 0.000(2) -0.001(2) 0.006(2)
C7 0.052(3) 0.070(4) 0.062(3) -0.006(3) 0.005(3) -0.027(3)
C8 0.056(4) 0.095(5) 0.078(5) -0.012(3) 0.001(3) 0.003(4)
N1 0.042(2) 0.058(2) 0.059(3) -0.0061(18) 0.005(2) -0.009(2)
N2 0.077(4) 0.124(5) 0.080(4) -0.016(4) -0.012(3) 0.005(4)

loop_
_atom_type_symbol
_atom_type_description
_atom_type_scat_dispersion_real
_atom_type_scat_dispersion_imag
_atom_type_scat_source
C C 0.0033 0.0016 'International Tables Vol C Tables 4.2.6.8 and 6.1.1.4'
H H 0.0000 0.0000 'International Tables Vol C Tables 4.2.6.8 and 6.1.1.4'
N N 0.0061 0.0033 'International Tables Vol C Tables 4.2.6.8 and 6.1.1.4'
O O 0.0106 0.0060 'International Tables Vol C Tables 4.2.6.8 and 6.1.1.4'
S S 0.1246 0.1234 'International Tables Vol C Tables 4.2.6.8 and 6.1.1.4'

loop_
_geom_angle_atom_site_label_1
_geom_angle_atom_site_label_2
_geom_angle_atom_site_label_3
_geom_angle_site_symmetry_1
_geom_angle_site_symmetry_3
_geom_angle
_geom_angle_publ_flag
C10 C9 C14 . . 116.6(4) ?
C10 C9 C15 . . 123.1(5) ?
C14 C9 C15 . . 120.2(5) ?
C11 C10 C9 . . 122.9(4) ?
C11 C10 H10A . . 118.5 ?
C9 C10 H10A . . 118.5 ?
C10 C11 C12 . . 119.4(5) ?
C10 C11 H11A . . 120.3 ?
C12 C11 H11A . . 120.3 ?
C11 C12 C13 . . 120.3(4) ?
C11 C12 S1 . . 120.4(3) ?
C13 C12 S1 . . 119.3(3) ?
C14 C13 C12 . . 118.2(4) ?
C14 C13 H13A . . 120.9 ?
C12 C13 H13A . . 120.9 ?
C9 C14 C13 . . 122.6(5) ?
C9 C14 H14A . . 118.7 ?
C13 C14 H14A . . 118.7 ?
C9 C15 H15A . . 109.5 ?
C9 C15 H15B . . 109.5 ?
H15A C15 H15B . . 109.5 ?
C9 C15 H15C . . 109.5 ?
H15A C15 H15C . . 109.5 ?
H15B C15 H15C . . 109.5 ?
H4D O4 H4B . . 109.5 ?
O3 S1 O2 . . 111.1(3) ?
O3 S1 O1 . . 112.1(2) ?
O2 S1 O1 . . 112.8(2) ?
O3 S1 C12 . . 106.6(2) ?
O2 S1 C12 . . 106.5(2) ?
O1 S1 C12 . . 107.4(2) ?
C2 C1 C6 . . 122.5(4) ?
C2 C1 N1 . . 118.9(4) ?
C6 C1 N1 . . 118.6(4) ?
C1 C2 C3 . . 118.3(5) ?
C1 C2 H2B . . 120.9 ?
C3 C2 H2B . . 120.9 ?
C2 C3 C4 . . 121.5(5) ?
C2 C3 H3B . . 119.3 ?
C4 C3 H3B . . 119.3 ?
C3 C4 C5 . . 118.2(4) ?
C3 C4 C7 . . 121.4(5) ?
C5 C4 C7 . . 120.4(5) ?
C6 C5 C4 . . 121.4(5) ?
C6 C5 H5A . . 119.3 ?
C4 C5 H5A . . 119.3 ?
C1 C6 C5 . . 118.1(4) ?
C1 C6 H6A . . 120.9 ?
C5 C6 H6A . . 120.9 ?
C8 C7 C4 . . 113.6(5) ?
C8 C7 H7A . . 108.9 ?
C4 C7 H7A . . 108.9 ?
C8 C7 H7B . . 108.9 ?
C4 C7 H7B . . 108.9 ?
H7A C7 H7B . . 107.7 ?
N2 C8 C7 . . 176.5(9) ?
C1 N1 H1A . . 109.5 ?
C1 N1 H1B . . 109.5 ?
H1A N1 H1B . . 109.5 ?
C1 N1 H1C . . 109.5 ?
H1A N1 H1C . . 109.5 ?
H1B N1 H1C . . 109.5 ?

loop_
_geom_bond_atom_site_label_1
_geom_bond_atom_site_label_2
_geom_bond_site_symmetry_2
_geom_bond_distance
_geom_bond_publ_flag
C9 C10 . 1.378(7) ?
C9 C14 . 1.384(7) ?
C9 C15 . 1.500(7) ?
C10 C11 . 1.363(7) ?
C10 H10A . 0.9300 ?
C11 C12 . 1.379(6) ?
C11 H11A . 0.9300 ?
C12 C13 . 1.391(6) ?
C12 S1 . 1.771(4) ?
C13 C14 . 1.388(7) ?
C13 H13A . 0.9300 ?
C14 H14A . 0.9300 ?
C15 H15A . 0.9600 ?
C15 H15B . 0.9600 ?
C15 H15C . 0.9600 ?
O1 S1 . 1.445(3) ?
O2 S1 . 1.443(4) ?
O3 S1 . 1.440(4) ?
O4 H4D . 0.8500 ?
O4 H4B . 0.8499 ?
C1 C2 . 1.367(7) ?
C1 C6 . 1.367(7) ?
C1 N1 . 1.473(6) ?
C2 C3 . 1.376(7) ?
C2 H2B . 0.9300 ?
C3 C4 . 1.383(7) ?
C3 H3B . 0.9300 ?
C4 C5 . 1.380(7) ?
C4 C7 . 1.511(7) ?
C5 C6 . 1.384(7) ?
C5 H5A . 0.9300 ?
C6 H6A . 0.9300 ?
C7 C8 . 1.442(9) ?
C7 H7A . 0.9700 ?
C7 H7B . 0.9700 ?
C8 N2 . 1.218(9) ?
N1 H1A . 0.8900 ?
N1 H1B . 0.8900 ?
N1 H1C . 0.8900 ?

loop_
_geom_hbond_atom_site_label_D
_geom_hbond_atom_site_label_H
_geom_hbond_atom_site_label_A
_geom_hbond_site_symmetry_A
_geom_hbond_distance_DH
_geom_hbond_distance_HA
_geom_hbond_distance_DA
_geom_hbond_angle_DHA
O4 H4D O3 . 0.85 1.90 2.746(7) 178.9
N1 H1A O3 1_556 0.89 2.09 2.886(6) 147.6
N1 H1B O1 2_567 0.89 2.11 2.850(6) 140.2
N1 H1C O4 . 0.89 2.35 2.972(6) 126.7

loop_
_geom_torsion_atom_site_label_1
_geom_torsion_atom_site_label_2
_geom_torsion_atom_site_label_3
_geom_torsion_atom_site_label_4
_geom_torsion_site_symmetry_1
_geom_torsion_site_symmetry_2
_geom_torsion_site_symmetry_3
_geom_torsion_site_symmetry_4
_geom_torsion
_geom_torsion_publ_flag
C14 C9 C10 C11 . . . . -1.5(7) ?
C15 C9 C10 C11 . . . . 179.5(5) ?
C9 C10 C11 C12 . . . . 1.5(8) ?
C10 C11 C12 C13 . . . . -0.2(7) ?
C10 C11 C12 S1 . . . . -177.7(4) ?
C11 C12 C13 C14 . . . . -0.9(7) ?
S1 C12 C13 C14 . . . . 176.7(4) ?
C10 C9 C14 C13 . . . . 0.3(7) ?
C15 C9 C14 C13 . . . . 179.3(5) ?
C12 C13 C14 C9 . . . . 0.8(7) ?
C11 C12 S1 O3 . . . . 85.7(4) ?
C13 C12 S1 O3 . . . . -91.8(4) ?
C11 C12 S1 O2 . . . . -33.0(4) ?
C13 C12 S1 O2 . . . . 149.5(4) ?
C11 C12 S1 O1 . . . . -154.0(4) ?
C13 C12 S1 O1 . . . . 28.4(4) ?
C6 C1 C2 C3 . . . . -2.0(7) ?
N1 C1 C2 C3 . . . . 178.4(4) ?
C1 C2 C3 C4 . . . . 1.9(7) ?
C2 C3 C4 C5 . . . . -0.5(7) ?
C2 C3 C4 C7 . . . . -178.5(5) ?
C3 C4 C5 C6 . . . . -0.8(7) ?
C7 C4 C5 C6 . . . . 177.2(5) ?
C2 C1 C6 C5 . . . . 0.8(7) ?
N1 C1 C6 C5 . . . . -179.6(4) ?
C4 C5 C6 C1 . . . . 0.7(7) ?
C3 C4 C7 C8 . . . . -30.1(8) ?
C5 C4 C7 C8 . . . . 152.0(6) ?
C4 C7 C8 N2 . . . . -86(12) ?

loop_
_cod_related_entry_id
_cod_related_entry_database
_cod_related_entry_code
1 ChemSpider 30656128
